data_7251771
loop_
_publ_author_name
'Mutra, Mohana Reddy'
'Chandana, T. L.'
'Chen, Hsing-Yin'
'Wang, Yun-Jou'
'Wang, Jeh-Jeng'

_publ_section_title
;
 Diastereoselective construction of complex spiroheterocycles via
 \g-C(sp3)--H functionalization of 1,1-disubstituted cyclohexanes with
 diverse bifunctional reagents
;
_journal_issue 13
_journal_name_full 'Green Chemistry'
_journal_page_first 5753
_journal_page_last 5766
_journal_paper_doi 10.1039/D5GC06338H
_journal_volume 28
_journal_year 2026
_chemical_formula_moiety 'C31 H33 N O5 S2'
_chemical_formula_sum 'C31 H33 N O5 S2'
_chemical_formula_weight 563.70
_space_group_crystal_system monoclinic
_space_group_IT_number 15
_space_group_name_Hall '-C 2yc'
_space_group_name_H-M_alt 'C 1 2/c 1'
_atom_sites_solution_hydrogens geom
_audit_creation_method SHELXL-2014/7
_audit_update_record
;
2026-02-04 deposited with the CCDC.	2026-03-05 downloaded from the CCDC.
;
_cell_angle_alpha 90
_cell_angle_beta 115.7640(10)
_cell_angle_gamma 90
_cell_formula_units_Z 8
_cell_length_a 17.9254(8)
_cell_length_b 20.1083(8)
_cell_length_c 17.3647(7)
_cell_measurement_reflns_used 9972
_cell_measurement_temperature 200(2)
_cell_measurement_theta_max 24.95
_cell_measurement_theta_min 2.73
_cell_volume 5636.9(4)
_computing_structure_refinement 'SHELXL-2014/7 (Sheldrick, 2014)'
_diffrn_ambient_temperature 200(2)
_diffrn_measured_fraction_theta_full 0.994
_diffrn_measured_fraction_theta_max 0.994
_diffrn_measurement_device_type 'Bruker D8 Venture'
_diffrn_radiation_type MoK\a
_diffrn_radiation_wavelength 0.71073
_diffrn_reflns_av_R_equivalents 0.0463
_diffrn_reflns_av_unetI/netI 0.0187
_diffrn_reflns_Laue_measured_fraction_full 0.994
_diffrn_reflns_Laue_measured_fraction_max 0.994
_diffrn_reflns_limit_h_max 21
_diffrn_reflns_limit_h_min -21
_diffrn_reflns_limit_k_max 23
_diffrn_reflns_limit_k_min -23
_diffrn_reflns_limit_l_max 20
_diffrn_reflns_limit_l_min -20
_diffrn_reflns_number 61998
_diffrn_reflns_point_group_measured_fraction_full 0.994
_diffrn_reflns_point_group_measured_fraction_max 0.994
_diffrn_reflns_theta_full 25.018
_diffrn_reflns_theta_max 25.018
_diffrn_reflns_theta_min 2.408
_exptl_absorpt_coefficient_mu 0.230
_exptl_absorpt_correction_T_max 0.989
_exptl_absorpt_correction_T_min 0.913
_exptl_absorpt_correction_type multi-scan
_exptl_crystal_colour colorless
_exptl_crystal_density_diffrn 1.328
_exptl_crystal_description block
_exptl_crystal_F_000 2384
_exptl_crystal_size_max 0.400
_exptl_crystal_size_mid 0.170
_exptl_crystal_size_min 0.050
_refine_diff_density_max 1.032
_refine_diff_density_min -1.250
_refine_diff_density_rms 0.059
_refine_ls_extinction_method none
_refine_ls_goodness_of_fit_ref 1.035
_refine_ls_hydrogen_treatment constr
_refine_ls_matrix_type full
_refine_ls_number_parameters 342
_refine_ls_number_reflns 4950
_refine_ls_number_restraints 63
_refine_ls_restrained_S_all 1.042
_refine_ls_R_factor_all 0.0600
_refine_ls_R_factor_gt 0.0542
_refine_ls_shift/su_max 0.001
_refine_ls_shift/su_mean 0.000
_refine_ls_structure_factor_coef Fsqd
_refine_ls_weighting_details 'w=1/[\s^2^(Fo^2^)+(0.0808P)^2^+14.0167P] where P=(Fo^2^+2Fc^2^)/3'
_refine_ls_weighting_scheme calc
_refine_ls_wR_factor_gt 0.1495
_refine_ls_wR_factor_ref 0.1559
_reflns_Friedel_coverage 0.000
_reflns_number_gt 4389
_reflns_number_total 4950
_reflns_threshold_expression 'I > 2\s(I)'
_cod_data_source_file d5gc06338h2.cif
_cod_data_source_block shelx_CCDC1
_cod_depositor_comments 'Adding full bibliography for 7251770--7251775.cif.'
_cod_original_sg_symbol_H-M 'C 2/c'
_cod_database_code 7251771
_shelx_shelxl_version_number 2014/7
_shelx_space_group_comment
;
The symmetry employed for this shelxl refinement is uniquely defined
by the following loop, which should always be used as a source of
symmetry information in preference to the above space-group names.
They are only intended as comments.
;
_shelx_estimated_absorpt_t_min 0.913
_shelx_estimated_absorpt_t_max 0.989

loop_
_space_group_symop_operation_xyz
'x, y, z'
'-x, y, -z+1/2'
'x+1/2, y+1/2, z'
'-x+1/2, y+1/2, -z+1/2'
'-x, -y, -z'
'x, -y, z-1/2'
'-x+1/2, -y+1/2, -z'
'x+1/2, -y+1/2, z-1/2'

loop_
_atom_site_label
_atom_site_type_symbol
_atom_site_fract_x
_atom_site_fract_y
_atom_site_fract_z
_atom_site_U_iso_or_equiv
_atom_site_adp_type
_atom_site_occupancy
_atom_site_site_symmetry_order
_atom_site_calc_flag
_atom_site_refinement_flags_posn
_atom_site_refinement_flags_adp
_atom_site_refinement_flags_occupancy
_atom_site_disorder_assembly
_atom_site_disorder_group
C1 C 0.7406(2) 0.55283(15) 0.69743(19) 0.0443(7) Uani 1 1 d . U . . .
C2 C 0.6732(2) 0.51108(19) 0.6604(2) 0.0573(8) Uani 1 1 d . U . . .
H2 H 0.6812 0.4656 0.6511 0.069 Uiso 1 1 calc R U . . .
C3 C 0.5939(3) 0.5354(2) 0.6368(4) 0.0860(9) Uani 1 1 d . U . . .
H3 H 0.5477 0.5065 0.6107 0.103 Uiso 1 1 calc R U . . .
C4 C 0.5815(3) 0.6001(2) 0.6507(3) 0.0876(12) Uani 1 1 d . U . . .
C5 C 0.4927(3) 0.6269(3) 0.6197(3) 0.0895(10) Uani 1 1 d . . . . .
H5A H 0.4931 0.6659 0.6537 0.134 Uiso 1 1 calc R U . . .
H5B H 0.4574 0.5923 0.6264 0.134 Uiso 1 1 calc R U . . .
H5C H 0.4710 0.6395 0.5593 0.134 Uiso 1 1 calc R U . . .
C6 C 0.6487(3) 0.6406(2) 0.6904(3) 0.0860(9) Uani 1 1 d . U . . .
H6 H 0.6405 0.6854 0.7024 0.103 Uiso 1 1 calc R U . . .
C7 C 0.7288(3) 0.61771(18) 0.7136(3) 0.0746(12) Uani 1 1 d . U . . .
H7 H 0.7748 0.6467 0.7404 0.090 Uiso 1 1 calc R U . . .
C8 C 0.84664(16) 0.45370(13) 0.58571(16) 0.0325(5) Uani 1 1 d . . . . .
C9 C 0.91409(18) 0.40260(15) 0.63550(19) 0.0449(7) Uani 1 1 d . . . . .
H9A H 0.9677 0.4186 0.6390 0.054 Uiso 1 1 calc R U . . .
H9B H 0.9194 0.3995 0.6946 0.054 Uiso 1 1 calc R U . . .
C10 C 0.8971(2) 0.33360(16) 0.5958(2) 0.0566(9) Uani 1 1 d . . . . .
H10 H 0.9464 0.3099 0.5965 0.068 Uiso 1 1 calc R U . . .
C11 C 0.8182(2) 0.31514(16) 0.5269(3) 0.0598(9) Uani 1 1 d . . . . .
H11 H 0.8200 0.2810 0.4858 0.072 Uiso 1 1 calc R U . . .
C12 C 0.7486(2) 0.36404(16) 0.4920(2) 0.0530(8) Uani 1 1 d . . . . .
H12A H 0.6959 0.3410 0.4798 0.064 Uiso 1 1 calc R U . . .
H12B H 0.7449 0.3824 0.4376 0.064 Uiso 1 1 calc R U . . .
C13 C 0.76054(16) 0.42106(13) 0.55452(18) 0.0374(6) Uani 1 1 d . . . . .
H13A H 0.7536 0.4039 0.6044 0.045 Uiso 1 1 calc R U . . .
H13B H 0.7173 0.4551 0.5262 0.045 Uiso 1 1 calc R U . . .
C14 C 0.85902(15) 0.48403(13) 0.51111(15) 0.0305(5) Uani 1 1 d . . . . .
C15 C 0.88849(18) 0.45158(15) 0.46398(18) 0.0420(6) Uani 1 1 d . . . . .
H15A H 0.9037 0.4061 0.4755 0.050 Uiso 1 1 calc R U . . .
H15B H 0.8944 0.4737 0.4187 0.050 Uiso 1 1 calc R U . . .
C16 C 0.83809(14) 0.55845(12) 0.50497(14) 0.0282(5) Uani 1 1 d . . . . .
C17 C 0.74355(15) 0.56863(12) 0.45892(15) 0.0294(5) Uani 1 1 d . . . . .
C18 C 0.69878(17) 0.53914(15) 0.37957(18) 0.0435(7) Uani 1 1 d . . . . .
H18 H 0.7266 0.5123 0.3552 0.052 Uiso 1 1 calc R U . . .
C19 C 0.61434(19) 0.54852(18) 0.3359(2) 0.0569(9) Uani 1 1 d . . . . .
H19 H 0.5845 0.5280 0.2818 0.068 Uiso 1 1 calc R U . . .
C20 C 0.57268(18) 0.58748(17) 0.3701(2) 0.0530(8) Uani 1 1 d . . . . .
H20 H 0.5146 0.5941 0.3396 0.064 Uiso 1 1 calc R U . . .
C21 C 0.61604(17) 0.61654(15) 0.44872(19) 0.0429(7) Uani 1 1 d . . . . .
H21 H 0.5878 0.6430 0.4730 0.052 Uiso 1 1 calc R U . . .
C22 C 0.70095(16) 0.60742(13) 0.49271(17) 0.0347(6) Uani 1 1 d . . . . .
H22 H 0.7304 0.6280 0.5468 0.042 Uiso 1 1 calc R U . . .
C23 C 0.87542(15) 0.57469(13) 0.60114(15) 0.0302(5) Uani 1 1 d . . . . .
H23A H 0.9362 0.5807 0.6251 0.036 Uiso 1 1 calc R U . . .
H23B H 0.8503 0.6154 0.6119 0.036 Uiso 1 1 calc R U . . .
C24 C 0.88179(15) 0.59494(13) 0.45829(15) 0.0309(5) Uani 1 1 d . . . . .
H24A H 0.8624 0.5751 0.4006 0.037 Uiso 1 1 calc R U . . .
H24B H 0.9418 0.5856 0.4893 0.037 Uiso 1 1 calc R U . . .
C25 C 0.77634(15) 0.69845(12) 0.35321(15) 0.0302(5) Uani 1 1 d . . . . .
C26 C 0.77410(18) 0.68857(14) 0.27310(17) 0.0387(6) Uani 1 1 d . . . . .
H26 H 0.8204 0.6703 0.2676 0.046 Uiso 1 1 calc R U . . .
C27 C 0.70331(19) 0.70576(15) 0.20169(18) 0.0459(7) Uani 1 1 d . . . . .
H27 H 0.7012 0.6990 0.1466 0.055 Uiso 1 1 calc R U . . .
C28 C 0.63468(18) 0.73289(15) 0.2084(2) 0.0446(6) Uani 1 1 d . U . . .
C29 C 0.5596(3) 0.7544(3) 0.1297(3) 0.0895(10) Uani 1 1 d . U . . .
H29A H 0.5094 0.7407 0.1346 0.134 Uiso 1 1 calc R U . . .
H29B H 0.5606 0.7336 0.0792 0.134 Uiso 1 1 calc R U . . .
H29C H 0.5599 0.8029 0.1242 0.134 Uiso 1 1 calc R U . . .
C30 C 0.63882(17) 0.74188(14) 0.28887(19) 0.0419(6) Uani 1 1 d . U . . .
H30 H 0.5925 0.7602 0.2944 0.050 Uiso 1 1 calc R U . . .
C31 C 0.70897(16) 0.72486(13) 0.36179(17) 0.0354(6) Uani 1 1 d . . . . .
H31 H 0.7109 0.7312 0.4168 0.043 Uiso 1 1 calc R U . . .
N1 N 0.85394(14) 0.51540(11) 0.63751(13) 0.0341(5) Uani 1 1 d . . . . .
O1 O 0.84577(14) 0.45691(11) 0.75826(13) 0.0494(5) Uani 1 1 d . . . . .
O2 O 0.89806(14) 0.57250(12) 0.77510(12) 0.0532(6) Uani 1 1 d . . . . .
O3 O 0.83969(17) 0.29258(12) 0.61221(19) 0.0696(7) Uani 1 1 d . . . . .
O4 O 0.86158(11) 0.70995(10) 0.51846(11) 0.0378(4) Uani 1 1 d . . . . .
O5 O 0.93618(11) 0.70508(10) 0.42738(12) 0.0433(5) Uani 1 1 d . . . . .
S1 S 0.84188(4) 0.52233(4) 0.72406(4) 0.0380(2) Uani 1 1 d . . . . .
S2 S 0.86915(4) 0.68274(3) 0.44560(4) 0.03040(19) Uani 1 1 d . . . . .

loop_
_atom_site_aniso_label
_atom_site_aniso_U_11
_atom_site_aniso_U_22
_atom_site_aniso_U_33
_atom_site_aniso_U_23
_atom_site_aniso_U_13
_atom_site_aniso_U_12
C1 0.0576(18) 0.0474(16) 0.0418(16) 0.0077(13) 0.0346(14) -0.0007(14)
C2 0.0541(19) 0.070(2) 0.061(2) -0.0096(17) 0.0378(17) -0.0075(16)
C3 0.0787(17) 0.0780(18) 0.130(3) 0.0263(18) 0.0727(19) 0.0129(14)
C4 0.075(2) 0.089(3) 0.124(3) 0.042(2) 0.067(2) 0.0128(18)
C5 0.0600(15) 0.110(3) 0.0868(19) 0.0296(18) 0.0207(14) 0.0167(15)
C6 0.0787(17) 0.0780(18) 0.130(3) 0.0263(18) 0.0727(19) 0.0129(14)
C7 0.088(3) 0.0467(19) 0.122(4) 0.005(2) 0.077(3) -0.0064(18)
C8 0.0332(13) 0.0367(14) 0.0284(12) 0.0020(10) 0.0141(11) 0.0035(10)
C9 0.0407(15) 0.0548(18) 0.0422(16) 0.0146(13) 0.0206(13) 0.0116(13)
C10 0.063(2) 0.0454(17) 0.081(2) 0.0164(16) 0.050(2) 0.0177(15)
C11 0.069(2) 0.0429(17) 0.086(3) -0.0097(17) 0.050(2) -0.0039(16)
C12 0.0541(18) 0.0484(17) 0.062(2) -0.0157(15) 0.0305(16) -0.0108(14)
C13 0.0366(14) 0.0372(14) 0.0421(15) -0.0017(11) 0.0204(12) -0.0003(11)
C14 0.0272(12) 0.0379(14) 0.0252(12) 0.0009(10) 0.0102(10) 0.0025(10)
C15 0.0515(16) 0.0423(15) 0.0386(15) 0.0042(12) 0.0255(13) 0.0088(13)
C16 0.0266(12) 0.0372(13) 0.0208(11) 0.0008(10) 0.0102(9) 0.0010(10)
C17 0.0280(12) 0.0335(13) 0.0249(12) 0.0037(10) 0.0097(10) 0.0004(10)
C18 0.0391(15) 0.0503(16) 0.0319(14) -0.0066(12) 0.0068(12) 0.0061(13)
C19 0.0399(16) 0.066(2) 0.0427(17) -0.0118(15) -0.0025(13) 0.0013(15)
C20 0.0286(14) 0.0598(19) 0.058(2) 0.0008(16) 0.0073(14) 0.0013(13)
C21 0.0344(14) 0.0477(16) 0.0503(17) 0.0058(13) 0.0218(13) 0.0050(12)
C22 0.0328(13) 0.0413(14) 0.0312(13) 0.0016(11) 0.0150(11) 0.0008(11)
C23 0.0304(12) 0.0383(13) 0.0210(12) 0.0004(10) 0.0102(10) -0.0041(10)
C24 0.0287(12) 0.0407(14) 0.0251(12) 0.0037(10) 0.0133(10) 0.0050(10)
C25 0.0320(13) 0.0320(12) 0.0269(12) 0.0025(10) 0.0129(10) -0.0005(10)
C26 0.0426(15) 0.0430(15) 0.0315(14) 0.0012(11) 0.0169(12) 0.0072(12)
C27 0.0537(18) 0.0519(17) 0.0268(14) -0.0019(12) 0.0126(13) 0.0048(14)
C28 0.0417(14) 0.0416(15) 0.0485(13) 0.0053(11) 0.0177(11) 0.0005(11)
C29 0.0600(15) 0.110(3) 0.0868(19) 0.0296(18) 0.0207(14) 0.0167(15)
C30 0.0325(13) 0.0446(15) 0.0482(14) 0.0059(11) 0.0173(11) 0.0020(11)
C31 0.0343(13) 0.0420(14) 0.0324(13) 0.0034(11) 0.0167(11) 0.0008(11)
N1 0.0413(12) 0.0396(12) 0.0238(10) 0.0008(9) 0.0163(9) -0.0046(9)
O1 0.0650(14) 0.0536(12) 0.0360(11) 0.0137(9) 0.0280(10) 0.0031(10)
O2 0.0601(13) 0.0707(15) 0.0293(10) -0.0121(10) 0.0198(10) -0.0208(11)
O3 0.0762(17) 0.0493(13) 0.105(2) 0.0190(14) 0.0594(16) 0.0109(12)
O4 0.0387(10) 0.0461(11) 0.0276(9) -0.0063(8) 0.0136(8) -0.0035(8)
O5 0.0338(10) 0.0581(12) 0.0414(11) 0.0050(9) 0.0195(9) -0.0074(9)
S1 0.0456(4) 0.0476(4) 0.0236(3) 0.0012(3) 0.0176(3) -0.0058(3)
S2 0.0275(3) 0.0391(4) 0.0250(3) 0.0003(2) 0.0117(3) -0.0025(2)

loop_
_atom_type_symbol
_atom_type_description
_atom_type_scat_dispersion_real
_atom_type_scat_dispersion_imag
_atom_type_scat_source
C C 0.0033 0.0016 'International Tables Vol C Tables 4.2.6.8 and 6.1.1.4'
H H 0.0000 0.0000 'International Tables Vol C Tables 4.2.6.8 and 6.1.1.4'
N N 0.0061 0.0033 'International Tables Vol C Tables 4.2.6.8 and 6.1.1.4'
O O 0.0106 0.0060 'International Tables Vol C Tables 4.2.6.8 and 6.1.1.4'
S S 0.1246 0.1234 'International Tables Vol C Tables 4.2.6.8 and 6.1.1.4'

loop_
_geom_angle_atom_site_label_1
_geom_angle_atom_site_label_2
_geom_angle_atom_site_label_3
_geom_angle
_geom_angle_site_symmetry_1
_geom_angle_site_symmetry_3
_geom_angle_publ_flag
C7 C1 C2 119.6(3) . . ?
C7 C1 S1 120.4(3) . . ?
C2 C1 S1 120.0(3) . . ?
C1 C2 C3 120.1(4) . . ?
C1 C2 H2 120.0 . . ?
C3 C2 H2 120.0 . . ?
C4 C3 C2 120.7(5) . . ?
C4 C3 H3 119.6 . . ?
C2 C3 H3 119.6 . . ?
C3 C4 C6 119.0(4) . . ?
C3 C4 C5 119.8(5) . . ?
C6 C4 C5 121.2(5) . . ?
C4 C5 H5A 109.5 . . ?
C4 C5 H5B 109.5 . . ?
H5A C5 H5B 109.5 . . ?
C4 C5 H5C 109.5 . . ?
H5A C5 H5C 109.5 . . ?
H5B C5 H5C 109.5 . . ?
C4 C6 C7 121.4(4) . . ?
C4 C6 H6 119.3 . . ?
C7 C6 H6 119.3 . . ?
C1 C7 C6 119.2(4) . . ?
C1 C7 H7 120.4 . . ?
C6 C7 H7 120.4 . . ?
N1 C8 C14 99.80(19) . . ?
N1 C8 C9 111.9(2) . . ?
C14 C8 C9 112.0(2) . . ?
N1 C8 C13 112.0(2) . . ?
C14 C8 C13 111.3(2) . . ?
C9 C8 C13 109.6(2) . . ?
C10 C9 C8 113.7(3) . . ?
C10 C9 H9A 108.8 . . ?
C8 C9 H9A 108.8 . . ?
C10 C9 H9B 108.8 . . ?
C8 C9 H9B 108.8 . . ?
H9A C9 H9B 107.7 . . ?
O3 C10 C11 59.5(2) . . ?
O3 C10 C9 117.0(3) . . ?
C11 C10 C9 122.7(3) . . ?
O3 C10 H10 115.3 . . ?
C11 C10 H10 115.3 . . ?
C9 C10 H10 115.3 . . ?
O3 C11 C10 60.0(2) . . ?
O3 C11 C12 115.4(3) . . ?
C10 C11 C12 120.6(3) . . ?
O3 C11 H11 116.3 . . ?
C10 C11 H11 116.3 . . ?
C12 C11 H11 116.3 . . ?
C11 C12 C13 111.8(3) . . ?
C11 C12 H12A 109.3 . . ?
C13 C12 H12A 109.3 . . ?
C11 C12 H12B 109.3 . . ?
C13 C12 H12B 109.3 . . ?
H12A C12 H12B 107.9 . . ?
C12 C13 C8 112.2(2) . . ?
C12 C13 H13A 109.2 . . ?
C8 C13 H13A 109.2 . . ?
C12 C13 H13B 109.2 . . ?
C8 C13 H13B 109.2 . . ?
H13A C13 H13B 107.9 . . ?
C15 C14 C8 124.7(2) . . ?
C15 C14 C16 126.1(2) . . ?
C8 C14 C16 109.02(19) . . ?
C14 C15 H15A 120.0 . . ?
C14 C15 H15B 120.0 . . ?
H15A C15 H15B 120.0 . . ?
C14 C16 C24 109.69(19) . . ?
C14 C16 C23 98.83(19) . . ?
C24 C16 C23 112.9(2) . . ?
C14 C16 C17 110.2(2) . . ?
C24 C16 C17 111.13(19) . . ?
C23 C16 C17 113.33(19) . . ?
C22 C17 C18 118.2(2) . . ?
C22 C17 C16 122.6(2) . . ?
C18 C17 C16 119.2(2) . . ?
C19 C18 C17 120.6(3) . . ?
C19 C18 H18 119.7 . . ?
C17 C18 H18 119.7 . . ?
C18 C19 C20 120.6(3) . . ?
C18 C19 H19 119.7 . . ?
C20 C19 H19 119.7 . . ?
C21 C20 C19 119.4(3) . . ?
C21 C20 H20 120.3 . . ?
C19 C20 H20 120.3 . . ?
C20 C21 C22 120.2(3) . . ?
C20 C21 H21 119.9 . . ?
C22 C21 H21 119.9 . . ?
C21 C22 C17 121.0(3) . . ?
C21 C22 H22 119.5 . . ?
C17 C22 H22 119.5 . . ?
N1 C23 C16 102.79(19) . . ?
N1 C23 H23A 111.2 . . ?
C16 C23 H23A 111.2 . . ?
N1 C23 H23B 111.2 . . ?
C16 C23 H23B 111.2 . . ?
H23A C23 H23B 109.1 . . ?
C16 C24 S2 118.16(17) . . ?
C16 C24 H24A 107.8 . . ?
S2 C24 H24A 107.8 . . ?
C16 C24 H24B 107.8 . . ?
S2 C24 H24B 107.8 . . ?
H24A C24 H24B 107.1 . . ?
C31 C25 C26 121.0(2) . . ?
C31 C25 S2 119.45(19) . . ?
C26 C25 S2 119.3(2) . . ?
C27 C26 C25 118.7(3) . . ?
C27 C26 H26 120.7 . . ?
C25 C26 H26 120.7 . . ?
C26 C27 C28 121.5(3) . . ?
C26 C27 H27 119.2 . . ?
C28 C27 H27 119.2 . . ?
C30 C28 C27 118.4(3) . . ?
C30 C28 C29 121.0(3) . . ?
C27 C28 C29 120.6(3) . . ?
C28 C29 H29A 109.5 . . ?
C28 C29 H29B 109.5 . . ?
H29A C29 H29B 109.5 . . ?
C28 C29 H29C 109.5 . . ?
H29A C29 H29C 109.5 . . ?
H29B C29 H29C 109.5 . . ?
C28 C30 C31 121.5(3) . . ?
C28 C30 H30 119.3 . . ?
C31 C30 H30 119.3 . . ?
C30 C31 C25 118.9(2) . . ?
C30 C31 H31 120.5 . . ?
C25 C31 H31 120.5 . . ?
C23 N1 C8 112.41(19) . . ?
C23 N1 S1 119.59(17) . . ?
C8 N1 S1 127.99(17) . . ?
C11 O3 C10 60.6(2) . . ?
O2 S1 O1 119.81(14) . . ?
O2 S1 N1 107.15(12) . . ?
O1 S1 N1 107.73(12) . . ?
O2 S1 C1 106.42(15) . . ?
O1 S1 C1 106.55(13) . . ?
N1 S1 C1 108.83(12) . . ?
O4 S2 O5 118.77(12) . . ?
O4 S2 C25 108.62(11) . . ?
O5 S2 C25 106.90(11) . . ?
O4 S2 C24 108.89(11) . . ?
O5 S2 C24 105.23(12) . . ?
C25 S2 C24 107.97(12) . . ?

loop_
_geom_bond_atom_site_label_1
_geom_bond_atom_site_label_2
_geom_bond_distance
_geom_bond_site_symmetry_2
_geom_bond_publ_flag
C1 C7 1.370(5) . ?
C1 C2 1.379(5) . ?
C1 S1 1.777(3) . ?
C2 C3 1.387(5) . ?
C2 H2 0.9500 . ?
C3 C4 1.360(7) . ?
C3 H3 0.9500 . ?
C4 C6 1.367(7) . ?
C4 C5 1.539(6) . ?
C5 H5A 0.9800 . ?
C5 H5B 0.9800 . ?
C5 H5C 0.9800 . ?
C6 C7 1.390(6) . ?
C6 H6 0.9500 . ?
C7 H7 0.9500 . ?
C8 N1 1.504(3) . ?
C8 C14 1.533(3) . ?
C8 C9 1.535(4) . ?
C8 C13 1.543(4) . ?
C9 C10 1.520(5) . ?
C9 H9A 0.9900 . ?
C9 H9B 0.9900 . ?
C10 O3 1.440(4) . ?
C10 C11 1.449(5) . ?
C10 H10 1.0000 . ?
C11 O3 1.433(5) . ?
C11 C12 1.494(5) . ?
C11 H11 1.0000 . ?
C12 C13 1.528(4) . ?
C12 H12A 0.9900 . ?
C12 H12B 0.9900 . ?
C13 H13A 0.9900 . ?
C13 H13B 0.9900 . ?
C14 C15 1.323(4) . ?
C14 C16 1.535(3) . ?
C15 H15A 0.9500 . ?
C15 H15B 0.9500 . ?
C16 C24 1.537(3) . ?
C16 C23 1.540(3) . ?
C16 C17 1.541(3) . ?
C17 C22 1.387(4) . ?
C17 C18 1.390(4) . ?
C18 C19 1.380(4) . ?
C18 H18 0.9500 . ?
C19 C20 1.382(5) . ?
C19 H19 0.9500 . ?
C20 C21 1.373(4) . ?
C20 H20 0.9500 . ?
C21 C22 1.387(4) . ?
C21 H21 0.9500 . ?
C22 H22 0.9500 . ?
C23 N1 1.476(3) . ?
C23 H23A 0.9900 . ?
C23 H23B 0.9900 . ?
C24 S2 1.781(3) . ?
C24 H24A 0.9900 . ?
C24 H24B 0.9900 . ?
C25 C31 1.385(4) . ?
C25 C26 1.388(4) . ?
C25 S2 1.767(2) . ?
C26 C27 1.378(4) . ?
C26 H26 0.9500 . ?
C27 C28 1.397(4) . ?
C27 H27 0.9500 . ?
C28 C30 1.378(4) . ?
C28 C29 1.506(5) . ?
C29 H29A 0.9800 . ?
C29 H29B 0.9800 . ?
C29 H29C 0.9800 . ?
C30 C31 1.385(4) . ?
C30 H30 0.9500 . ?
C31 H31 0.9500 . ?
N1 S1 1.615(2) . ?
O1 S1 1.432(2) . ?
O2 S1 1.429(2) . ?
O4 S2 1.4379(18) . ?
O5 S2 1.4408(19) . ?
